data_2239260
loop_
_publ_author_name
'\"Ozel G\"uven, \"Ozden'
'T\"urk, G\"okhan'
'Adler, Philip D. F.'
'Coles, Simon J.'
'H\"okelek, Tuncer'

_publ_section_title
;
 2-[2-(2,6-Dichlorobenzyloxy)-2-phenylethyl]-2<i>H</i>-indazole
;
_journal_coeditor_code XU5774
_journal_issue 4
_journal_name_full 'Acta Crystallographica Section E'
_journal_page_first o410
_journal_paper_doi 10.1107/S1600536814004887
_journal_volume 70
_journal_year 2014
_chemical_formula_iupac 'C22 H18 Cl2 N2 O'
_chemical_formula_moiety 'C22 H18 Cl2 N2 O'
_chemical_formula_sum 'C22 H18 Cl2 N2 O'
_chemical_formula_weight 397.28
_chemical_name_systematic
;
2-[2-(2,6-Dichlorobenzyloxy)-2-phenylethyl]-2<i>H</i>-indazole
;
_space_group_IT_number 14
_symmetry_cell_setting monoclinic
_symmetry_space_group_name_Hall '-P 2yn'
_symmetry_space_group_name_H-M 'P 1 21/n 1'
_atom_sites_solution_hydrogens geom
_atom_sites_solution_primary direct
_atom_sites_solution_secondary difmap
_audit_creation_method SHELXL-97
_cell_angle_alpha 90.00
_cell_angle_beta 90.871(3)
_cell_angle_gamma 90.00
_cell_formula_units_Z 4
_cell_length_a 15.2399(4)
_cell_length_b 5.3814(3)
_cell_length_c 23.0461(6)
_cell_measurement_reflns_used 14300
_cell_measurement_temperature 294(2)
_cell_measurement_theta_max 28.7
_cell_measurement_theta_min 3.2
_cell_volume 1889.84(13)
_computing_cell_refinement '<i>CrystalClear-SM Expert</i> (Rigaku, 2011)'
_computing_data_collection '<i>CrystalClear-SM Expert</i> (Rigaku, 2011)'
_computing_data_reduction '<i>CrystalClear-SM Expert</i> (Rigaku, 2011)'
_computing_molecular_graphics '<i>ORTEP-3 for Windows</i> (Farrugia, 2012)'
_computing_publication_material 'WinGX (Farrugia, 2012) and PLATON (Spek, 2009)'
_computing_structure_refinement '<i>SHELXL97</i> (Sheldrick, 2008)'
_computing_structure_solution '<i>SHELXS97</i> (Sheldrick, 2008)'
_diffrn_ambient_temperature 294(2)
_diffrn_measured_fraction_theta_full 0.971
_diffrn_measured_fraction_theta_max 0.971
_diffrn_measurement_device_type 'Rigaku Saturn724+'
_diffrn_measurement_method '\w scans'
_diffrn_radiation_monochromator graphite
_diffrn_radiation_source 'fine-focus sealed tube'
_diffrn_radiation_type MoK\a
_diffrn_radiation_wavelength 0.71073
_diffrn_reflns_av_R_equivalents 0.0378
_diffrn_reflns_av_sigmaI/netI 0.0370
_diffrn_reflns_limit_h_max 20
_diffrn_reflns_limit_h_min -18
_diffrn_reflns_limit_k_max 5
_diffrn_reflns_limit_k_min -7
_diffrn_reflns_limit_l_max 30
_diffrn_reflns_limit_l_min -30
_diffrn_reflns_number 18118
_diffrn_reflns_theta_full 28.69
_diffrn_reflns_theta_max 28.69
_diffrn_reflns_theta_min 3.18
_diffrn_standards_decay_% 1
_diffrn_standards_interval_time 120
_diffrn_standards_number 3
_exptl_absorpt_coefficient_mu 0.358
_exptl_absorpt_correction_T_max 0.948
_exptl_absorpt_correction_T_min 0.918
_exptl_absorpt_correction_type multi-scan
_exptl_absorpt_process_details '(<i>CrystalClear-SM Expert</i>; Rigaku, 2011)'
_exptl_crystal_colour colorless
_exptl_crystal_density_diffrn 1.396
_exptl_crystal_density_method 'not measured'
_exptl_crystal_description block
_exptl_crystal_F_000 824
_exptl_crystal_size_max 0.35
_exptl_crystal_size_mid 0.20
_exptl_crystal_size_min 0.15
_refine_diff_density_max 0.904
_refine_diff_density_min -0.394
_refine_ls_extinction_method none
_refine_ls_goodness_of_fit_ref 1.079
_refine_ls_hydrogen_treatment mixed
_refine_ls_matrix_type full
_refine_ls_number_parameters 248
_refine_ls_number_reflns 4737
_refine_ls_number_restraints 0
_refine_ls_restrained_S_all 1.079
_refine_ls_R_factor_all 0.0588
_refine_ls_R_factor_gt 0.0428
_refine_ls_shift/su_max 0.000
_refine_ls_shift/su_mean 0.000
_refine_ls_structure_factor_coef Fsqd
_refine_ls_weighting_details 'calc w=1/[\s^2^(Fo^2^)+(0.0441P)^2^+1.2113P] where P=(Fo^2^+2Fc^2^)/3'
_refine_ls_weighting_scheme calc
_refine_ls_wR_factor_gt 0.1016
_refine_ls_wR_factor_ref 0.1094
_reflns_number_gt 3685
_reflns_number_total 4737
_reflns_threshold_expression I>2\s(I)
_cod_data_source_file xu5774sup1.cif
_cod_data_source_block I
_cod_original_sg_symbol_H-M 'P 21/n'
_cod_database_code 2239260
_cod_database_fobs_code 2239260

loop_
_symmetry_equiv_pos_as_xyz
'x, y, z'
'-x+1/2, y+1/2, -z+1/2'
'-x, -y, -z'
'x-1/2, -y-1/2, z-1/2'

loop_
_atom_site_type_symbol
_atom_site_label
_atom_site_fract_x
_atom_site_fract_y
_atom_site_fract_z
_atom_site_U_iso_or_equiv
_atom_site_adp_type
_atom_site_calc_flag
_atom_site_refinement_flags
_atom_site_occupancy
_atom_site_symmetry_multiplicity
Cl Cl1 0.58707(3) 0.36179(10) 0.038690(19) 0.03077(13) Uani d . 1 1
Cl Cl2 0.59584(3) -0.32700(10) 0.21081(2) 0.03171(14) Uani d . 1 1
O O1 0.45045(7) 0.0767(2) 0.14650(5) 0.0203(3) Uani d . 1 1
N N1 0.37932(9) 0.0888(3) 0.25917(6) 0.0175(3) Uani d . 1 1
N N2 0.36785(9) -0.1165(3) 0.29187(6) 0.0192(3) Uani d . 1 1
C C1 0.36816(10) -0.0354(3) 0.15680(7) 0.0180(3) Uani d . 1 1
H H1 0.3777 -0.2066 0.1699 0.022 Uiso calc R 1 1
C C2 0.30805(10) -0.0383(3) 0.10389(7) 0.0173(3) Uani d . 1 1
C C3 0.24565(11) -0.2256(4) 0.09721(7) 0.0204(4) Uani d . 1 1
H H3 0.2419 -0.3505 0.1250 0.024 Uiso calc R 1 1
C C4 0.18898(11) -0.2275(4) 0.04948(8) 0.0226(4) Uani d . 1 1
H H4 0.1473 -0.3527 0.0454 0.027 Uiso calc R 1 1
C C5 0.19463(11) -0.0432(4) 0.00800(7) 0.0230(4) Uani d . 1 1
H H5 0.1570 -0.0448 -0.0241 0.028 Uiso calc R 1 1
C C6 0.25637(11) 0.1439(4) 0.01424(8) 0.0236(4) Uani d . 1 1
H H6 0.2600 0.2682 -0.0137 0.028 Uiso calc R 1 1
C C7 0.31302(11) 0.1467(4) 0.06211(7) 0.0214(4) Uani d . 1 1
H H7 0.3544 0.2729 0.0661 0.026 Uiso calc R 1 1
C C8 0.32805(11) 0.1131(4) 0.20580(7) 0.0208(4) Uani d . 1 1
H H8A 0.3250 0.2869 0.1948 0.025 Uiso calc R 1 1
H H8B 0.2687 0.0551 0.2123 0.025 Uiso calc R 1 1
C C9 0.44260(11) 0.2432(4) 0.27907(8) 0.0213(4) Uani d . 1 1
H H9 0.4532(13) 0.394(4) 0.2614(9) 0.026(5) Uiso d . 1 1
C C10 0.42719(10) -0.0863(3) 0.33553(7) 0.0172(3) Uani d . 1 1
C C11 0.44000(11) -0.2431(4) 0.38429(7) 0.0225(4) Uani d . 1 1
H H11 0.4076 -0.3881 0.3887 0.027 Uiso calc R 1 1
C C12 0.50195(12) -0.1731(4) 0.42472(8) 0.0249(4) Uani d . 1 1
H H12 0.5111 -0.2719 0.4574 0.030 Uiso calc R 1 1
C C13 0.55255(11) 0.0458(4) 0.41821(8) 0.0248(4) Uani d . 1 1
H H13 0.5946 0.0856 0.4464 0.030 Uiso calc R 1 1
C C14 0.54104(11) 0.1992(4) 0.37171(8) 0.0241(4) Uani d . 1 1
H H14 0.5747 0.3422 0.3678 0.029 Uiso calc R 1 1
C C15 0.47645(10) 0.1351(3) 0.32951(7) 0.0190(4) Uani d . 1 1
C C16 0.50628(10) -0.0652(4) 0.10963(7) 0.0220(4) Uani d . 1 1
H H16A 0.4926 -0.0320 0.0691 0.026 Uiso calc R 1 1
H H16B 0.4992 -0.2416 0.1168 0.026 Uiso calc R 1 1
C C17 0.59832(10) 0.0160(4) 0.12443(7) 0.0200(4) Uani d . 1 1
C C18 0.64021(11) 0.2102(4) 0.09629(7) 0.0225(4) Uani d . 1 1
C C19 0.72309(12) 0.2942(4) 0.11220(8) 0.0256(4) Uani d . 1 1
H H19 0.7488 0.4252 0.0924 0.031 Uiso calc R 1 1
C C20 0.76702(12) 0.1802(4) 0.15798(8) 0.0254(4) Uani d . 1 1
H H20 0.8229 0.2340 0.1688 0.031 Uiso calc R 1 1
C C21 0.72823(11) -0.0131(4) 0.18762(7) 0.0242(4) Uani d . 1 1
H H21 0.7577 -0.0902 0.2183 0.029 Uiso calc R 1 1
C C22 0.64479(11) -0.0904(4) 0.17093(7) 0.0223(4) Uani d . 1 1

loop_
_atom_site_aniso_label
_atom_site_aniso_U_11
_atom_site_aniso_U_22
_atom_site_aniso_U_33
_atom_site_aniso_U_12
_atom_site_aniso_U_13
_atom_site_aniso_U_23
Cl1 0.0290(2) 0.0384(3) 0.0247(2) 0.0036(2) -0.00486(17) 0.0070(2)
Cl2 0.0240(2) 0.0412(3) 0.0298(2) -0.0085(2) -0.00291(17) 0.0100(2)
O1 0.0146(5) 0.0249(7) 0.0213(6) -0.0006(5) 0.0014(4) -0.0040(5)
N1 0.0169(6) 0.0201(8) 0.0155(6) -0.0005(6) 0.0000(5) 0.0019(6)
N2 0.0184(7) 0.0199(8) 0.0194(7) -0.0031(6) -0.0007(5) 0.0021(6)
C1 0.0146(7) 0.0193(10) 0.0199(8) -0.0005(6) -0.0013(6) 0.0025(7)
C2 0.0137(7) 0.0183(9) 0.0197(8) 0.0026(6) -0.0004(6) -0.0009(7)
C3 0.0205(8) 0.0187(10) 0.0219(8) -0.0004(7) 0.0004(6) 0.0021(7)
C4 0.0195(8) 0.0207(10) 0.0275(9) -0.0021(7) -0.0029(7) -0.0043(7)
C5 0.0192(8) 0.0304(11) 0.0194(8) 0.0035(7) -0.0043(6) -0.0034(7)
C6 0.0243(9) 0.0246(11) 0.0219(8) 0.0022(7) -0.0023(7) 0.0050(7)
C7 0.0178(8) 0.0215(10) 0.0248(8) -0.0024(7) -0.0023(6) 0.0031(7)
C8 0.0160(8) 0.0290(11) 0.0173(7) 0.0038(7) -0.0023(6) 0.0020(7)
C9 0.0212(8) 0.0183(10) 0.0243(8) -0.0034(7) 0.0013(7) 0.0027(7)
C10 0.0159(7) 0.0182(9) 0.0175(7) 0.0002(6) 0.0004(6) -0.0014(6)
C11 0.0251(9) 0.0205(10) 0.0218(8) 0.0013(7) 0.0002(7) 0.0026(7)
C12 0.0267(9) 0.0268(11) 0.0209(8) 0.0081(8) -0.0027(7) 0.0012(7)
C13 0.0195(8) 0.0304(11) 0.0243(8) 0.0051(7) -0.0067(7) -0.0070(8)
C14 0.0189(8) 0.0230(11) 0.0303(9) -0.0029(7) -0.0020(7) -0.0051(8)
C15 0.0166(7) 0.0195(10) 0.0210(8) -0.0008(7) 0.0023(6) -0.0011(7)
C16 0.0166(8) 0.0303(11) 0.0192(8) 0.0020(7) -0.0005(6) -0.0058(7)
C17 0.0164(8) 0.0269(11) 0.0167(7) 0.0030(7) 0.0011(6) -0.0063(7)
C18 0.0212(8) 0.0300(11) 0.0162(7) 0.0047(7) -0.0002(6) -0.0012(7)
C19 0.0241(9) 0.0298(12) 0.0230(8) -0.0021(8) 0.0028(7) 0.0028(8)
C20 0.0194(8) 0.0341(12) 0.0226(8) -0.0024(8) -0.0020(7) -0.0010(8)
C21 0.0194(8) 0.0336(12) 0.0195(8) 0.0005(7) -0.0035(6) 0.0011(8)
C22 0.0186(8) 0.0297(11) 0.0188(8) 0.0005(7) 0.0007(6) -0.0009(7)

loop_
_atom_type_symbol
_atom_type_description
_atom_type_scat_dispersion_real
_atom_type_scat_dispersion_imag
_atom_type_scat_source
C C 0.0033 0.0016 'International Tables Vol C Tables 4.2.6.8 and 6.1.1.4'
H H 0.0000 0.0000 'International Tables Vol C Tables 4.2.6.8 and 6.1.1.4'
Cl Cl 0.1484 0.1585 'International Tables Vol C Tables 4.2.6.8 and 6.1.1.4'
N N 0.0061 0.0033 'International Tables Vol C Tables 4.2.6.8 and 6.1.1.4'
O O 0.0106 0.0060 'International Tables Vol C Tables 4.2.6.8 and 6.1.1.4'

loop_
_geom_angle_atom_site_label_1
_geom_angle_atom_site_label_2
_geom_angle_atom_site_label_3
_geom_angle
C1 O1 C16 114.10(14)
N2 N1 C8 118.27(14)
C9 N1 N2 114.35(14)
C9 N1 C8 127.25(15)
N1 N2 C10 103.07(14)
O1 C1 C2 113.34(13)
O1 C1 C8 105.53(14)
O1 C1 H1 108.9
C2 C1 C8 111.02(13)
C2 C1 H1 108.9
C8 C1 H1 108.9
C3 C2 C1 120.00(15)
C7 C2 C1 120.84(15)
C7 C2 C3 119.15(15)
C2 C3 H3 119.7
C4 C3 C2 120.55(17)
C4 C3 H3 119.7
C3 C4 H4 120.0
C5 C4 C3 119.91(17)
C5 C4 H4 120.0
C4 C5 C6 120.00(16)
C4 C5 H5 120.0
C6 C5 H5 120.0
C5 C6 C7 120.22(17)
C5 C6 H6 119.9
C7 C6 H6 119.9
C2 C7 C6 120.18(17)
C2 C7 H7 119.9
C6 C7 H7 119.9
N1 C8 C1 111.38(13)
N1 C8 H8A 109.4
N1 C8 H8B 109.4
C1 C8 H8A 109.4
C1 C8 H8B 109.4
H8A C8 H8B 108.0
N1 C9 C15 106.30(16)
N1 C9 H9 121.4(13)
C15 C9 H9 132.1(13)
N2 C10 C11 126.94(17)
N2 C10 C15 112.20(15)
C15 C10 C11 120.81(16)
C10 C11 H11 121.3
C12 C11 C10 117.45(18)
C12 C11 H11 121.3
C11 C12 C13 121.84(17)
C11 C12 H12 119.1
C13 C12 H12 119.1
C12 C13 H13 119.2
C14 C13 C12 121.56(17)
C14 C13 H13 119.2
C13 C14 C15 118.20(18)
C13 C14 H14 120.9
C15 C14 H14 120.9
C9 C15 C10 104.07(15)
C9 C15 C14 135.79(18)
C14 C15 C10 120.12(16)
O1 C16 C17 105.74(14)
O1 C16 H16A 110.6
O1 C16 H16B 110.6
C17 C16 H16A 110.6
C17 C16 H16B 110.6
H16A C16 H16B 108.7
C18 C17 C16 123.10(16)
C18 C17 C22 115.75(15)
C22 C17 C16 120.99(17)
C17 C18 Cl1 119.65(13)
C19 C18 Cl1 117.32(15)
C19 C18 C17 123.03(16)
C18 C19 H19 120.5
C20 C19 C18 119.05(18)
C20 C19 H19 120.5
C19 C20 H20 119.8
C21 C20 C19 120.30(17)
C21 C20 H20 119.8
C20 C21 C22 119.08(17)
C20 C21 H21 120.5
C22 C21 H21 120.5
C17 C22 Cl2 119.14(13)
C21 C22 Cl2 118.07(14)
C21 C22 C17 122.78(18)

loop_
_geom_bond_atom_site_label_1
_geom_bond_atom_site_label_2
_geom_bond_distance
Cl1 C18 1.7467(18)
Cl2 C22 1.7446(19)
O1 C1 1.4150(19)
O1 C16 1.432(2)
N1 N2 1.350(2)
N1 C8 1.453(2)
N1 C9 1.348(2)
N2 C10 1.352(2)
C1 C2 1.514(2)
C1 C8 1.519(2)
C1 H1 0.9800
C2 C7 1.388(2)
C3 C2 1.393(2)
C3 C4 1.388(2)
C3 H3 0.9300
C4 H4 0.9300
C5 C4 1.381(3)
C5 C6 1.384(3)
C5 H5 0.9300
C6 C7 1.391(2)
C6 H6 0.9300
C7 H7 0.9300
C8 H8A 0.9700
C8 H8B 0.9700
C9 H9 0.92(2)
C10 C11 1.417(2)
C11 C12 1.369(2)
C11 H11 0.9300
C12 H12 0.9300
C13 C12 1.417(3)
C13 C14 1.362(3)
C13 H13 0.9300
C14 H14 0.9300
C15 C9 1.392(2)
C15 C10 1.416(2)
C15 C14 1.416(2)
C16 H16A 0.9700
C16 H16B 0.9700
C17 C16 1.503(2)
C17 C18 1.390(3)
C17 C22 1.398(2)
C18 C19 1.386(3)
C19 H19 0.9300
C20 C19 1.384(3)
C20 H20 0.9300
C21 C20 1.382(3)
C21 C22 1.387(2)
C21 H21 0.9300

loop_
_geom_hbond_atom_site_label_D
_geom_hbond_atom_site_label_H
_geom_hbond_atom_site_label_A
_geom_hbond_site_symmetry_A
_geom_hbond_distance_DH
_geom_hbond_distance_HA
_geom_hbond_distance_DA
_geom_hbond_angle_DHA
_geom_hbond_publ_flag
C4 H4 Cg3 2_545 0.93 2.91 3.591(2) 131 yes
C11 H11 Cg2 2_545 0.93 2.87 3.616(2) 138 yes

loop_
_geom_torsion_atom_site_label_1
_geom_torsion_atom_site_label_2
_geom_torsion_atom_site_label_3
_geom_torsion_atom_site_label_4
_geom_torsion
C16 O1 C1 C2 -69.95(19)
C16 O1 C1 C8 168.36(13)
C1 O1 C16 C17 -155.79(14)
C8 N1 N2 C10 177.04(14)
C9 N1 N2 C10 0.86(18)
N2 N1 C8 C1 -80.77(18)
C9 N1 C8 C1 94.9(2)
N2 N1 C9 C15 -0.4(2)
C8 N1 C9 C15 -176.19(15)
N1 N2 C10 C11 176.40(16)
N1 N2 C10 C15 -0.98(18)
O1 C1 C2 C3 151.29(16)
O1 C1 C2 C7 -29.9(2)
C8 C1 C2 C3 -90.1(2)
C8 C1 C2 C7 88.65(19)
O1 C1 C8 N1 -64.67(18)
C2 C1 C8 N1 172.15(15)
C1 C2 C7 C6 -178.90(16)
C3 C2 C7 C6 -0.1(3)
C4 C3 C2 C1 178.70(15)
C4 C3 C2 C7 -0.1(3)
C2 C3 C4 C5 0.4(3)
C6 C5 C4 C3 -0.4(3)
C4 C5 C6 C7 0.2(3)
C5 C6 C7 C2 0.1(3)
N2 C10 C11 C12 -177.68(17)
C15 C10 C11 C12 -0.5(2)
C10 C11 C12 C13 -0.8(3)
C14 C13 C12 C11 1.0(3)
C12 C13 C14 C15 0.2(3)
C10 C15 C9 N1 -0.20(18)
C14 C15 C9 N1 -178.25(19)
C9 C15 C10 N2 0.76(19)
C9 C15 C10 C11 -176.80(16)
C14 C15 C10 N2 179.19(15)
C14 C15 C10 C11 1.6(2)
C9 C15 C14 C13 176.39(19)
C10 C15 C14 C13 -1.4(3)
C18 C17 C16 O1 -90.65(19)
C22 C17 C16 O1 84.6(2)
C16 C17 C18 Cl1 -3.0(2)
C16 C17 C18 C19 176.14(17)
C22 C17 C18 Cl1 -178.45(13)
C22 C17 C18 C19 0.7(3)
C16 C17 C22 Cl2 1.9(2)
C16 C17 C22 C21 -177.02(17)
C18 C17 C22 Cl2 177.45(13)
C18 C17 C22 C21 -1.4(3)
Cl1 C18 C19 C20 179.44(15)
C17 C18 C19 C20 0.3(3)
C21 C20 C19 C18 -0.6(3)
C22 C21 C20 C19 -0.2(3)
C20 C21 C22 Cl2 -177.68(15)
C20 C21 C22 C17 1.2(3)
